data_4103374
loop_
_publ_author_name
'Chidambaram Gunanathan'
'Boopathy Gnanaprakasam'
'Mark A. Iron'
'Linda J. W. Shimon'
'David Milstein'

_publ_section_title
;
 "Long-Range" Metal-Ligand Cooperation in H2 Activation and
 Ammonia-Promoted Hydride Transfer with a Ruthenium-Acridine Pincer
 Complex
;
_journal_name_full 'Journal of the American Chemical Society'
_journal_page_first 14763
_journal_page_last 14765
_journal_paper_doi 10.1021/ja107770y
_journal_volume 132
_journal_year 2010
_chemical_formula_moiety 'C56 H80 N2 O7 P4 Ru2, 5(C6 H6)'
_chemical_formula_sum 'C86 H110 N2 O7 P4 Ru2'
_chemical_formula_weight 1609.78
_chemical_name_systematic
; 
 ? 
;
_space_group_IT_number 14
_symmetry_cell_setting monoclinic
_symmetry_space_group_name_Hall '-P 2ybc'
_symmetry_space_group_name_H-M 'P 1 21/c 1'
_atom_sites_solution_hydrogens geom
_atom_sites_solution_primary direct
_atom_sites_solution_secondary difmap
_audit_creation_method SHELXL-97
_cell_angle_alpha 90.00
_cell_angle_beta 97.94(3)
_cell_angle_gamma 90.00
_cell_formula_units_Z 2
_cell_length_a 14.941(3)
_cell_length_b 12.640(3)
_cell_length_c 20.960(4)
_cell_measurement_reflns_used 14961
_cell_measurement_temperature 100(2)
_cell_measurement_theta_max 29.70
_cell_measurement_theta_min 2.45
_cell_volume 3920.4(15)
_computing_cell_refinement 'Bruker Apex2'
_computing_data_collection 'Bruker Apex2'
_computing_data_reduction 'Bruker Apex2'
_computing_structure_refinement 'SHELXL-97 (Sheldrick, 1997)'
_computing_structure_solution 'SHELXS-97 (Sheldrick, 1990)'
_diffrn_ambient_temperature 100(2)
_diffrn_measured_fraction_theta_full 0.995
_diffrn_measured_fraction_theta_max 0.995
_diffrn_measurement_device_type 'Bruker KappaApex2 CCD'
_diffrn_measurement_method 'phi and omega scans'
_diffrn_radiation_monochromator graphite
_diffrn_radiation_source 'fine-focus sealed tube'
_diffrn_radiation_type MoK\a
_diffrn_radiation_wavelength 0.71073
_diffrn_reflns_av_R_equivalents 0.0347
_diffrn_reflns_av_sigmaI/netI 0.0162
_diffrn_reflns_limit_h_max 22
_diffrn_reflns_limit_h_min -22
_diffrn_reflns_limit_k_max 19
_diffrn_reflns_limit_k_min -19
_diffrn_reflns_limit_l_max 32
_diffrn_reflns_limit_l_min -32
_diffrn_reflns_number 189452
_diffrn_reflns_theta_full 33.19
_diffrn_reflns_theta_max 33.19
_diffrn_reflns_theta_min 2.55
_exptl_absorpt_coefficient_mu 0.523
_exptl_absorpt_correction_T_max 0.9496
_exptl_absorpt_correction_T_min 0.7801
_exptl_absorpt_correction_type multi-scan
_exptl_absorpt_process_details 'Bruker Apex2'
_exptl_crystal_colour yellow
_exptl_crystal_density_diffrn 1.364
_exptl_crystal_density_method 'not measured'
_exptl_crystal_description plate
_exptl_crystal_F_000 1688
_exptl_crystal_size_max 0.50
_exptl_crystal_size_mid 0.50
_exptl_crystal_size_min 0.10
_refine_diff_density_max 0.855
_refine_diff_density_min -0.557
_refine_diff_density_rms 0.073
_refine_ls_extinction_method none
_refine_ls_goodness_of_fit_ref 1.079
_refine_ls_hydrogen_treatment constr
_refine_ls_matrix_type full
_refine_ls_number_parameters 466
_refine_ls_number_reflns 14926
_refine_ls_number_restraints 1
_refine_ls_restrained_S_all 1.079
_refine_ls_R_factor_all 0.0350
_refine_ls_R_factor_gt 0.0266
_refine_ls_shift/su_max 0.002
_refine_ls_shift/su_mean 0.000
_refine_ls_structure_factor_coef Fsqd
_refine_ls_weighting_details 'calc w=1/[\s^2^(Fo^2^)+(0.0255P)^2^+3.0559P] where P=(Fo^2^+2Fc^2^)/3'
_refine_ls_weighting_scheme calc
_refine_ls_wR_factor_gt 0.0617
_refine_ls_wR_factor_ref 0.0685
_reflns_number_gt 13097
_reflns_number_total 14926
_reflns_threshold_expression >2sigma(I)
_cod_data_source_file ja107770y_si_003.cif
_cod_data_source_block complex2
_cod_original_cell_volume 3920.5(14)
_cod_database_code 4103374

loop_
_symmetry_equiv_pos_as_xyz
'x, y, z'
'-x, y+1/2, -z+1/2'
'-x, -y, -z'
'x, -y-1/2, z-1/2'

loop_
_atom_site_label
_atom_site_type_symbol
_atom_site_fract_x
_atom_site_fract_y
_atom_site_fract_z
_atom_site_U_iso_or_equiv
_atom_site_adp_type
_atom_site_occupancy
_atom_site_symmetry_multiplicity
_atom_site_calc_flag
_atom_site_refinement_flags
_atom_site_disorder_assembly
_atom_site_disorder_group
Ru1 Ru 0.368646(6) 0.047785(7) 0.076743(4) 0.01103(2) Uani 1 1 d . A 1
P2 P 0.23869(2) -0.02184(2) 0.107019(14) 0.01331(5) Uani 1 1 d . A 1
P3 P 0.41835(2) 0.17087(2) 0.156862(14) 0.01264(5) Uani 1 1 d . A 1
O1 O 0.25757(7) 0.21082(8) -0.00291(5) 0.02337(19) Uani 1 1 d . A 1
C14 C 0.30171(8) 0.14798(10) 0.02700(5) 0.01630(19) Uani 1 1 d . A 1
N1 N 0.44519(7) -0.06827(7) 0.13820(5) 0.01359(16) Uani 1 1 d . A 1
C1 C 0.45370(9) -0.35877(9) 0.11314(6) 0.0182(2) Uani 1 1 d . A 1
H1 H 0.4945 -0.4115 0.1026 0.022 Uiso 1 1 calc R A 1
C2 C 0.36867(10) -0.38819(9) 0.12700(6) 0.0209(2) Uani 1 1 d . A 1
H2 H 0.3516 -0.4606 0.1259 0.025 Uiso 1 1 calc R A 1
C3 C 0.30895(9) -0.31115(9) 0.14251(6) 0.0187(2) Uani 1 1 d . A 1
H3 H 0.2502 -0.3311 0.1504 0.022 Uiso 1 1 calc R A 1
C4 C 0.33429(8) -0.20461(9) 0.14662(5) 0.01497(19) Uani 1 1 d . A 1
C5 C 0.56860(8) 0.03936(9) 0.18834(5) 0.01500(19) Uani 1 1 d . A 1
C6 C 0.66062(9) 0.06252(11) 0.19998(6) 0.0214(2) Uani 1 1 d . A 1
H6 H 0.6805 0.1248 0.2231 0.026 Uiso 1 1 calc R A 1
C7 C 0.72378(9) -0.00468(12) 0.17817(7) 0.0246(3) Uani 1 1 d . A 1
H7 H 0.7863 0.0123 0.1855 0.029 Uiso 1 1 calc R A 1
C8 C 0.69440(8) -0.09704(11) 0.14548(6) 0.0202(2) Uani 1 1 d . A 1
H8 H 0.7375 -0.1446 0.1321 0.024 Uiso 1 1 calc R A 1
C9 C 0.56674(8) -0.21585(9) 0.09390(5) 0.01587(19) Uani 1 1 d . A 1
H9A H 0.5567 -0.1978 0.0475 0.019 Uiso 1 1 calc R A 1
H9B H 0.6119 -0.2736 0.1002 0.019 Uiso 1 1 calc R A 1
C10 C 0.42014(8) -0.17438(8) 0.13227(5) 0.01338(18) Uani 1 1 d . A 1
C11 C 0.53828(8) -0.05054(9) 0.15174(5) 0.01329(18) Uani 1 1 d . A 1
C12 C 0.60254(8) -0.12052(9) 0.13215(5) 0.01494(19) Uani 1 1 d . A 1
C13 C 0.47948(8) -0.25280(9) 0.11451(5) 0.01484(19) Uani 1 1 d . A 1
C21 C 0.27264(8) -0.12293(9) 0.16911(6) 0.01576(19) Uani 1 1 d . A 1
H21A H 0.3037 -0.0880 0.2083 0.019 Uiso 1 1 calc R A 1
H21B H 0.2179 -0.1583 0.1806 0.019 Uiso 1 1 calc R A 1
C31 C 0.49968(8) 0.10328(9) 0.21703(5) 0.01565(19) Uani 1 1 d . A 1
H31A H 0.5313 0.1568 0.2464 0.019 Uiso 1 1 calc R A 1
H31B H 0.4662 0.0560 0.2431 0.019 Uiso 1 1 calc R A 1
C22 C 0.15293(9) 0.06029(11) 0.14031(6) 0.0208(2) Uani 1 1 d . A 1
H22 H 0.1879 0.1159 0.1670 0.025 Uiso 1 1 calc R A 1
C23 C 0.18017(9) -0.10330(11) 0.04026(6) 0.0216(2) Uani 1 1 d . A 1
H23 H 0.2248 -0.1589 0.0320 0.026 Uiso 1 1 calc R A 1
C24 C 0.09014(9) 0.12036(12) 0.08853(7) 0.0264(3) Uani 1 1 d . A 1
H24A H 0.0497 0.0701 0.0632 0.040 Uiso 1 1 calc R A 1
H24B H 0.1264 0.1577 0.0601 0.040 Uiso 1 1 calc R A 1
H23C H 0.0542 0.1716 0.1092 0.040 Uiso 1 1 calc R A 1
C25 C 0.09763(11) 0.00256(15) 0.18603(8) 0.0347(4) Uani 1 1 d . A 1
H25A H 0.0582 0.0532 0.2040 0.052 Uiso 1 1 calc R A 1
H25B H 0.1386 -0.0300 0.2211 0.052 Uiso 1 1 calc R A 1
H25C H 0.0607 -0.0524 0.1622 0.052 Uiso 1 1 calc R A 1
C26 C 0.15676(12) -0.04497(13) -0.02401(7) 0.0327(3) Uani 1 1 d . A 1
H26A H 0.1367 -0.0961 -0.0581 0.049 Uiso 1 1 calc R A 1
H26B H 0.2103 -0.0076 -0.0344 0.049 Uiso 1 1 calc R A 1
H26C H 0.1083 0.0061 -0.0206 0.049 Uiso 1 1 calc R A 1
C27 C 0.09763(11) -0.16421(13) 0.05690(8) 0.0318(3) Uani 1 1 d . A 1
H27A H 0.0489 -0.1143 0.0619 0.048 Uiso 1 1 calc R A 1
H27B H 0.1142 -0.2031 0.0973 0.048 Uiso 1 1 calc R A 1
H27C H 0.0771 -0.2142 0.0222 0.048 Uiso 1 1 calc R A 1
C32 C 0.34816(9) 0.24132(10) 0.20965(6) 0.0185(2) Uani 1 1 d . A 1
H32 H 0.3891 0.2933 0.2351 0.022 Uiso 1 1 calc R A 1
C34 C 0.31538(9) 0.16564(11) 0.25905(6) 0.0208(2) Uani 1 1 d . A 1
H34A H 0.2637 0.1972 0.2762 0.031 Uiso 1 1 calc R A 1
H34B H 0.3644 0.1533 0.2944 0.031 Uiso 1 1 calc R A 1
H34C H 0.2971 0.0982 0.2381 0.031 Uiso 1 1 calc R A 1
C33 C 0.49093(8) 0.27507(9) 0.12811(6) 0.01606(19) Uani 1 1 d . A 1
H33 H 0.5440 0.2374 0.1144 0.019 Uiso 1 1 calc R A 1
C35 C 0.27222(10) 0.30670(10) 0.17149(7) 0.0251(3) Uani 1 1 d . A 1
H35A H 0.2384 0.2622 0.1382 0.038 Uiso 1 1 calc R A 1
H35B H 0.2984 0.3669 0.1512 0.038 Uiso 1 1 calc R A 1
H35C H 0.2314 0.3327 0.2008 0.038 Uiso 1 1 calc R A 1
C36 C 0.44678(9) 0.33607(10) 0.06903(6) 0.0196(2) Uani 1 1 d . A 1
H36A H 0.3931 0.3731 0.0796 0.029 Uiso 1 1 calc R A 1
H36B H 0.4291 0.2866 0.0336 0.029 Uiso 1 1 calc R A 1
H36C H 0.4898 0.3876 0.0561 0.029 Uiso 1 1 calc R A 1
C37 C 0.52983(10) 0.35354(11) 0.18076(7) 0.0237(2) Uani 1 1 d . A 1
H37A H 0.5766 0.3967 0.1649 0.036 Uiso 1 1 calc R A 1
H37B H 0.5563 0.3144 0.2191 0.036 Uiso 1 1 calc R A 1
H37C H 0.4814 0.3995 0.1918 0.036 Uiso 1 1 calc R A 1
O2 O 0.50056(12) 0.08670(15) 0.04402(9) 0.0167(5) Uiso 0.536(5) 1 d P B 2
O3 O 0.48167(12) 0.04913(15) 0.02577(9) 0.0185(5) Uiso 0.570(5) 1 d P . 3
O4 O 0.3757(5) -0.07210(19) 0.00437(18) 0.0180(7) Uiso 0.57(3) 1 d P C 4
O5 O 0.3572(7) -0.0692(2) -0.0011(2) 0.0198(9) Uiso 0.48(3) 1 d P D 5
O6 O 0.54623(15) 0.03751(17) 0.00650(10) 0.0085(5) Uiso 0.339(4) 1 d P . 6
C41 C 0.07332(16) 0.55852(16) -0.01370(12) 0.0510(6) Uani 1 1 d . . .
H41 H 0.1233 0.5991 -0.0233 0.061 Uiso 1 1 calc R . .
C42 C 0.08690(16) 0.47057(19) 0.02403(12) 0.0525(5) Uani 1 1 d . . .
H42 H 0.1465 0.4493 0.0409 0.063 Uiso 1 1 calc R . .
C43 C 0.01318(19) 0.41229(16) 0.03759(11) 0.0540(6) Uani 1 1 d . . .
H43 H 0.0228 0.3510 0.0639 0.065 Uiso 1 1 calc R . .
C51 C -0.06461(12) 0.78426(14) 0.20993(10) 0.0374(4) Uani 1 1 d . . .
H51 H -0.1067 0.8389 0.2149 0.045 Uiso 1 1 calc R . .
C52 C 0.00800(13) 0.76719(14) 0.25726(10) 0.0389(4) Uani 1 1 d . . .
H52 H 0.0159 0.8106 0.2946 0.047 Uiso 1 1 calc R . .
C53 C 0.06937(13) 0.68701(14) 0.25045(10) 0.0404(4) Uani 1 1 d . . .
H53 H 0.1193 0.6755 0.2830 0.049 Uiso 1 1 calc R . .
C54 C 0.05757(13) 0.62406(14) 0.19625(11) 0.0417(4) Uani 1 1 d . . .
H54 H 0.0991 0.5687 0.1915 0.050 Uiso 1 1 calc R . .
C55 C -0.01510(14) 0.64165(17) 0.14852(10) 0.0443(4) Uani 1 1 d . . .
H55 H -0.0231 0.5985 0.1111 0.053 Uiso 1 1 calc R . .
C56 C -0.07592(13) 0.72193(17) 0.15546(10) 0.0427(4) Uani 1 1 d . . .
H56 H -0.1254 0.7341 0.1227 0.051 Uiso 1 1 calc R . .
C61 C -0.27419(11) 0.51587(13) 0.08191(8) 0.0314(3) Uani 1 1 d . . .
H61 H -0.2758 0.5902 0.0752 0.038 Uiso 1 1 calc R . .
C62 C -0.31925(12) 0.44905(14) 0.03585(8) 0.0326(3) Uani 1 1 d . . .
H62 H -0.3523 0.4780 -0.0021 0.039 Uiso 1 1 calc R . .
C63 C -0.31655(11) 0.34023(13) 0.04458(7) 0.0299(3) Uani 1 1 d . . .
H63 H -0.3464 0.2945 0.0125 0.036 Uiso 1 1 calc R . .
C64 C -0.26974(11) 0.29913(13) 0.10082(8) 0.0300(3) Uani 1 1 d . . .
H64 H -0.2680 0.2248 0.1076 0.036 Uiso 1 1 calc R . .
C65 C -0.22534(11) 0.36613(14) 0.14738(7) 0.0319(3) Uani 1 1 d . . .
H65 H -0.1938 0.3375 0.1860 0.038 Uiso 1 1 calc R . .
C66 C -0.22693(11) 0.47451(14) 0.13764(8) 0.0312(3) Uani 1 1 d . . .
H66 H -0.1957 0.5202 0.1691 0.037 Uiso 1 1 calc R . .

loop_
_atom_site_aniso_label
_atom_site_aniso_U_11
_atom_site_aniso_U_22
_atom_site_aniso_U_33
_atom_site_aniso_U_23
_atom_site_aniso_U_13
_atom_site_aniso_U_12
Ru1 0.01220(4) 0.00946(4) 0.01119(4) -0.00041(3) 0.00070(3) 0.00118(3)
P2 0.01185(12) 0.01357(12) 0.01437(12) -0.00020(9) 0.00133(9) 0.00023(9)
P3 0.01617(12) 0.00918(11) 0.01269(11) -0.00095(9) 0.00243(9) -0.00023(9)
O1 0.0226(4) 0.0244(5) 0.0227(4) 0.0081(4) 0.0016(3) 0.0068(4)
C14 0.0174(5) 0.0180(5) 0.0137(4) 0.0007(4) 0.0029(4) 0.0022(4)
N1 0.0134(4) 0.0085(4) 0.0181(4) 0.0004(3) -0.0007(3) -0.0001(3)
C1 0.0256(6) 0.0106(4) 0.0181(5) 0.0005(4) 0.0018(4) 0.0030(4)
C2 0.0298(6) 0.0105(4) 0.0217(5) 0.0005(4) 0.0014(5) -0.0027(4)
C3 0.0225(6) 0.0125(5) 0.0209(5) 0.0015(4) 0.0021(4) -0.0040(4)
C4 0.0170(5) 0.0110(4) 0.0166(5) 0.0011(3) 0.0014(4) -0.0009(4)
C5 0.0154(5) 0.0154(5) 0.0136(4) 0.0001(4) -0.0001(4) -0.0009(4)
C6 0.0177(5) 0.0252(6) 0.0204(5) -0.0035(4) -0.0008(4) -0.0047(4)
C7 0.0145(5) 0.0336(7) 0.0247(6) -0.0036(5) -0.0002(4) -0.0027(5)
C8 0.0150(5) 0.0261(6) 0.0194(5) 0.0002(4) 0.0020(4) 0.0033(4)
C9 0.0181(5) 0.0140(5) 0.0156(4) 0.0011(4) 0.0026(4) 0.0042(4)
C10 0.0161(5) 0.0095(4) 0.0143(4) 0.0012(3) 0.0010(3) 0.0001(3)
C11 0.0137(4) 0.0127(4) 0.0130(4) 0.0019(3) 0.0003(3) 0.0000(3)
C12 0.0155(5) 0.0152(5) 0.0139(4) 0.0023(4) 0.0015(4) 0.0019(4)
C13 0.0188(5) 0.0110(4) 0.0143(4) 0.0012(3) 0.0009(4) 0.0022(4)
C21 0.0158(5) 0.0145(5) 0.0172(5) 0.0012(4) 0.0028(4) -0.0005(4)
C31 0.0189(5) 0.0143(5) 0.0131(4) -0.0007(3) 0.0000(4) -0.0008(4)
C22 0.0187(5) 0.0243(6) 0.0200(5) 0.0020(4) 0.0055(4) 0.0065(4)
C23 0.0230(6) 0.0205(5) 0.0197(5) -0.0006(4) -0.0026(4) -0.0079(4)
C24 0.0190(6) 0.0306(7) 0.0300(6) 0.0083(5) 0.0050(5) 0.0092(5)
C25 0.0320(8) 0.0419(9) 0.0345(7) 0.0137(7) 0.0199(6) 0.0168(7)
C26 0.0417(9) 0.0338(8) 0.0192(6) 0.0017(5) -0.0077(5) -0.0167(7)
C27 0.0283(7) 0.0299(7) 0.0340(7) 0.0071(6) -0.0067(6) -0.0154(6)
C32 0.0220(5) 0.0145(5) 0.0201(5) -0.0052(4) 0.0067(4) -0.0023(4)
C34 0.0223(6) 0.0234(6) 0.0176(5) -0.0038(4) 0.0063(4) -0.0024(4)
C33 0.0188(5) 0.0105(4) 0.0192(5) 0.0001(4) 0.0041(4) -0.0012(4)
C35 0.0291(7) 0.0155(5) 0.0333(7) 0.0023(5) 0.0140(5) 0.0058(5)
C36 0.0283(6) 0.0135(5) 0.0173(5) 0.0012(4) 0.0040(4) -0.0019(4)
C37 0.0272(6) 0.0178(5) 0.0243(6) -0.0001(4) -0.0025(5) -0.0090(5)
C41 0.0559(12) 0.0342(9) 0.0712(14) -0.0171(9) 0.0384(11) -0.0117(8)
C42 0.0469(11) 0.0492(12) 0.0623(14) -0.0109(10) 0.0112(10) 0.0132(9)
C43 0.0840(17) 0.0290(9) 0.0538(12) 0.0058(8) 0.0270(12) 0.0106(10)
C51 0.0287(8) 0.0327(8) 0.0523(10) -0.0009(7) 0.0108(7) -0.0033(6)
C52 0.0413(9) 0.0297(8) 0.0455(9) -0.0018(7) 0.0061(7) -0.0086(7)
C53 0.0335(8) 0.0298(8) 0.0568(11) 0.0079(7) 0.0022(8) -0.0073(6)
C54 0.0343(9) 0.0290(8) 0.0663(12) 0.0031(8) 0.0224(8) -0.0046(6)
C55 0.0430(10) 0.0458(10) 0.0480(10) -0.0106(8) 0.0197(8) -0.0127(8)
C56 0.0304(8) 0.0511(11) 0.0462(10) -0.0009(8) 0.0042(7) -0.0089(8)
C61 0.0350(8) 0.0264(7) 0.0346(7) 0.0025(6) 0.0116(6) 0.0064(6)
C62 0.0337(8) 0.0367(8) 0.0265(7) 0.0078(6) 0.0013(6) 0.0081(6)
C63 0.0282(7) 0.0344(8) 0.0264(6) -0.0002(6) 0.0021(5) -0.0019(6)
C64 0.0318(7) 0.0284(7) 0.0302(7) 0.0061(5) 0.0057(6) 0.0039(6)
C65 0.0321(7) 0.0389(8) 0.0237(6) 0.0040(6) 0.0008(5) 0.0091(6)
C66 0.0291(7) 0.0355(8) 0.0293(7) -0.0068(6) 0.0053(6) 0.0020(6)

loop_
_atom_type_symbol
_atom_type_description
_atom_type_scat_dispersion_real
_atom_type_scat_dispersion_imag
_atom_type_scat_source
C C 0.0033 0.0016 'International Tables Vol C Tables 4.2.6.8 and 6.1.1.4'
H H 0.0000 0.0000 'International Tables Vol C Tables 4.2.6.8 and 6.1.1.4'
N N 0.0061 0.0033 'International Tables Vol C Tables 4.2.6.8 and 6.1.1.4'
O O 0.0106 0.0060 'International Tables Vol C Tables 4.2.6.8 and 6.1.1.4'
P P 0.1023 0.0942 'International Tables Vol C Tables 4.2.6.8 and 6.1.1.4'
Ru Ru -1.2594 0.8363 'International Tables Vol C Tables 4.2.6.8 and 6.1.1.4'

loop_
_geom_angle_atom_site_label_1
_geom_angle_atom_site_label_2
_geom_angle_atom_site_label_3
_geom_angle
_geom_angle_site_symmetry_1
_geom_angle_site_symmetry_3
C14 Ru1 N1 177.96(4) . .
C14 Ru1 P2 90.36(4) . .
N1 Ru1 P2 88.47(3) . .
C14 Ru1 P3 92.45(4) . .
N1 Ru1 P3 86.23(3) . .
P2 Ru1 P3 104.68(2) . .
C21 P2 C23 101.69(6) . .
C21 P2 C22 105.00(6) . .
C23 P2 C22 108.39(7) . .
C21 P2 Ru1 107.43(4) . .
C23 P2 Ru1 109.39(5) . .
C22 P2 Ru1 122.83(5) . .
C31 P3 C32 100.88(6) . .
C31 P3 C33 101.07(6) . .
C32 P3 C33 104.87(6) . .
C31 P3 Ru1 107.37(4) . .
C32 P3 Ru1 126.83(4) . .
C33 P3 Ru1 112.39(4) . .
O1 C14 Ru1 177.79(11) . .
C10 N1 C11 114.81(9) . .
C10 N1 Ru1 118.98(7) . .
C11 N1 Ru1 116.09(7) . .
C2 C1 C13 120.68(11) . .
C2 C1 H1 119.7 . .
C13 C1 H1 119.7 . .
C3 C2 C1 119.71(11) . .
C3 C2 H2 120.1 . .
C1 C2 H2 120.1 . .
C2 C3 C4 120.81(12) . .
C2 C3 H3 119.6 . .
C4 C3 H3 119.6 . .
C3 C4 C10 119.63(11) . .
C3 C4 C21 120.58(11) . .
C10 C4 C21 119.73(10) . .
C6 C5 C11 119.96(11) . .
C6 C5 C31 122.16(11) . .
C11 C5 C31 117.77(10) . .
C7 C6 C5 120.74(12) . .
C7 C6 H6 119.6 . .
C5 C6 H6 119.6 . .
C6 C7 C8 119.37(12) . .
C6 C7 H7 120.3 . .
C8 C7 H7 120.3 . .
C7 C8 C12 120.75(12) . .
C7 C8 H8 119.6 . .
C12 C8 H8 119.6 . .
C13 C9 C12 110.75(9) . .
C13 C9 H9A 109.5 . .
C12 C9 H9A 109.5 . .
C13 C9 H9B 109.5 . .
C12 C9 H9B 109.5 . .
H9A C9 H9B 108.1 . .
N1 C10 C4 118.87(10) . .
N1 C10 C13 121.86(10) . .
C4 C10 C13 119.23(10) . .
N1 C11 C12 122.64(10) . .
N1 C11 C5 118.37(10) . .
C12 C11 C5 118.96(10) . .
C8 C12 C11 120.00(11) . .
C8 C12 C9 123.02(11) . .
C11 C12 C9 116.89(10) . .
C1 C13 C10 119.86(11) . .
C1 C13 C9 122.76(10) . .
C10 C13 C9 117.27(10) . .
C4 C21 P2 112.06(8) . .
C4 C21 H21A 109.2 . .
P2 C21 H21A 109.2 . .
C4 C21 H21B 109.2 . .
P2 C21 H21B 109.2 . .
H21A C21 H21B 107.9 . .
C5 C31 P3 113.66(8) . .
C5 C31 H31A 108.8 . .
P3 C31 H31A 108.8 . .
C5 C31 H31B 108.8 . .
P3 C31 H31B 108.8 . .
H31A C31 H31B 107.7 . .
C25 C22 C24 110.37(12) . .
C25 C22 P2 115.32(10) . .
C24 C22 P2 113.38(9) . .
C25 C22 H22 105.6 . .
C24 C22 H22 105.6 . .
P2 C22 H22 105.6 . .
C26 C23 C27 110.37(12) . .
C26 C23 P2 114.97(9) . .
C27 C23 P2 114.62(10) . .
C26 C23 H23 105.3 . .
C27 C23 H23 105.3 . .
P2 C23 H23 105.3 . .
C35 C32 C34 113.83(11) . .
C35 C32 P3 112.69(9) . .
C34 C32 P3 111.22(9) . .
C35 C32 H32 106.1 . .
C34 C32 H32 106.1 . .
P3 C32 H32 106.1 . .
C36 C33 C37 109.52(10) . .
C36 C33 P3 114.48(9) . .
C37 C33 P3 113.84(9) . .
C36 C33 H33 106.1 . .
C37 C33 H33 106.1 . .
P3 C33 H33 106.1 . .
C42 C41 C43 119.3(2) . 3_565
C42 C41 H41 120.4 . .
C43 C41 H41 120.4 3_565 .
C41 C42 C43 119.6(2) . .
C41 C42 H42 120.2 . .
C43 C42 H42 120.2 . .
C41 C43 C42 121.2(2) 3_565 .
C41 C43 H43 119.4 3_565 .
C42 C43 H43 119.4 . .
C56 C51 C52 119.98(18) . .
C56 C51 H51 120.0 . .
C52 C51 H51 120.0 . .
C51 C52 C53 120.31(18) . .
C51 C52 H52 119.8 . .
C53 C52 H52 119.8 . .
C54 C53 C52 119.70(19) . .
C54 C53 H53 120.1 . .
C52 C53 H53 120.1 . .
C53 C54 C55 119.97(18) . .
C53 C54 H54 120.0 . .
C55 C54 H54 120.0 . .
C56 C55 C54 120.09(19) . .
C56 C55 H55 120.0 . .
C54 C55 H55 120.0 . .
C51 C56 C55 119.96(19) . .
C51 C56 H56 120.0 . .
C55 C56 H56 120.0 . .
C66 C61 C62 120.07(15) . .
C66 C61 H61 120.0 . .
C62 C61 H61 120.0 . .
C61 C62 C63 120.66(15) . .
C61 C62 H62 119.7 . .
C63 C62 H62 119.7 . .
C64 C63 C62 119.07(15) . .
C64 C63 H63 120.5 . .
C62 C63 H63 120.5 . .
C63 C64 C65 120.31(15) . .
C63 C64 H64 119.8 . .
C65 C64 H64 119.8 . .
C66 C65 C64 120.18(14) . .
C66 C65 H65 119.9 . .
C64 C65 H65 119.9 . .
C61 C66 C65 119.69(15) . .
C61 C66 H66 120.2 . .
C65 C66 H66 120.2 . .

loop_
_geom_bond_atom_site_label_1
_geom_bond_atom_site_label_2
_geom_bond_distance
_geom_bond_site_symmetry_2
Ru1 C14 1.8448(12) .
Ru1 N1 2.1707(10) .
Ru1 P2 2.2996(5) .
Ru1 P3 2.3340(5) .
P2 C21 1.8443(12) .
P2 C23 1.8560(13) .
P2 C22 1.8584(13) .
P3 C31 1.8367(13) .
P3 C32 1.8541(13) .
P3 C33 1.8586(12) .
O1 C14 1.1596(15) .
N1 C10 1.3935(14) .
N1 C11 1.3986(15) .
C1 C2 1.3923(19) .
C1 C13 1.3929(16) .
C1 H1 0.9500 .
C2 C3 1.3894(18) .
C2 H2 0.9500 .
C3 C4 1.3983(16) .
C3 H3 0.9500 .
C4 C10 1.4102(16) .
C4 C21 1.5021(17) .
C5 C6 1.3939(17) .
C5 C11 1.4102(16) .
C5 C31 1.4986(17) .
C6 C7 1.393(2) .
C6 H6 0.9500 .
C7 C8 1.394(2) .
C7 H7 0.9500 .
C8 C12 1.3943(17) .
C8 H8 0.9500 .
C9 C13 1.5034(17) .
C9 C12 1.5042(17) .
C9 H9A 0.9900 .
C9 H9B 0.9900 .
C10 C13 1.4137(16) .
C11 C12 1.4077(16) .
C21 H21A 0.9900 .
C21 H21B 0.9900 .
C31 H31A 0.9900 .
C31 H31B 0.9900 .
C22 C25 1.534(2) .
C22 C24 1.5340(19) .
C22 H22 1.0000 .
C23 C26 1.533(2) .
C23 C27 1.534(2) .
C23 H23 1.0000 .
C24 H24A 0.9800 .
C24 H24B 0.9800 .
C24 H23C 0.9800 .
C25 H25A 0.9800 .
C25 H25B 0.9800 .
C25 H25C 0.9800 .
C26 H26A 0.9800 .
C26 H26B 0.9800 .
C26 H26C 0.9800 .
C27 H27A 0.9800 .
C27 H27B 0.9800 .
C27 H27C 0.9800 .
C32 C35 1.536(2) .
C32 C34 1.5386(18) .
C32 H32 1.0000 .
C34 H34A 0.9800 .
C34 H34B 0.9800 .
C34 H34C 0.9800 .
C33 C36 1.5288(17) .
C33 C37 1.5370(18) .
C33 H33 1.0000 .
C35 H35A 0.9800 .
C35 H35B 0.9800 .
C35 H35C 0.9800 .
C36 H36A 0.9800 .
C36 H36B 0.9800 .
C36 H36C 0.9800 .
C37 H37A 0.9800 .
C37 H37B 0.9800 .
C37 H37C 0.9800 .
O6 O6 1.667(4) 3_655
C41 C42 1.363(3) .
C41 C43 1.371(4) 3_565
C41 H41 0.9500 .
C42 C43 1.387(3) .
C42 H42 0.9500 .
C43 C41 1.371(4) 3_565
C43 H43 0.9500 .
C51 C56 1.378(3) .
C51 C52 1.382(3) .
C51 H51 0.9500 .
C52 C53 1.387(3) .
C52 H52 0.9500 .
C53 C54 1.378(3) .
C53 H53 0.9500 .
C54 C55 1.389(3) .
C54 H54 0.9500 .
C55 C56 1.383(3) .
C55 H55 0.9500 .
C56 H56 0.9500 .
C61 C66 1.381(2) .
C61 C62 1.385(2) .
C61 H61 0.9500 .
C62 C63 1.387(2) .
C62 H62 0.9500 .
C63 C64 1.386(2) .
C63 H63 0.9500 .
C64 C65 1.389(2) .
C64 H64 0.9500 .
C65 C66 1.385(2) .
C65 H65 0.9500 .
C66 H66 0.9500 .

loop_
_geom_torsion_atom_site_label_1
_geom_torsion_atom_site_label_2
_geom_torsion_atom_site_label_3
_geom_torsion_atom_site_label_4
_geom_torsion
_geom_torsion_site_symmetry_1
_geom_torsion_site_symmetry_4
C14 Ru1 P2 C21 -173.21(5) . .
N1 Ru1 P2 C21 5.12(5) . .
P3 Ru1 P2 C21 -80.59(5) . .
C14 Ru1 P2 C23 77.17(6) . .
N1 Ru1 P2 C23 -104.50(6) . .
P3 Ru1 P2 C23 169.80(5) . .
C14 Ru1 P2 C22 -51.53(6) . .
N1 Ru1 P2 C22 126.81(6) . .
P3 Ru1 P2 C22 41.10(5) . .
C14 Ru1 P3 C31 -175.23(5) . .
N1 Ru1 P3 C31 6.33(5) . .
P2 Ru1 P3 C31 93.76(4) . .
C14 Ru1 P3 C32 66.00(7) . .
N1 Ru1 P3 C32 -112.44(6) . .
P2 Ru1 P3 C32 -25.01(5) . .
C14 Ru1 P3 C33 -64.96(6) . .
N1 Ru1 P3 C33 116.60(5) . .
P2 Ru1 P3 C33 -155.97(4) . .
P2 Ru1 N1 C10 50.39(8) . .
P3 Ru1 N1 C10 155.21(8) . .
P2 Ru1 N1 C11 -165.96(8) . .
P3 Ru1 N1 C11 -61.14(8) . .
C13 C1 C2 C3 -0.15(19) . .
C1 C2 C3 C4 -2.28(19) . .
C2 C3 C4 C10 2.63(18) . .
C2 C3 C4 C21 -174.53(11) . .
C11 C5 C6 C7 -2.74(19) . .
C31 C5 C6 C7 173.28(12) . .
C5 C6 C7 C8 -1.3(2) . .
C6 C7 C8 C12 2.6(2) . .
C11 N1 C10 C4 152.63(10) . .
Ru1 N1 C10 C4 -63.28(12) . .
C11 N1 C10 C13 -25.11(15) . .
Ru1 N1 C10 C13 118.98(10) . .
C3 C4 C10 N1 -178.38(10) . .
C21 C4 C10 N1 -1.20(16) . .
C3 C4 C10 C13 -0.58(16) . .
C21 C4 C10 C13 176.60(10) . .
C10 N1 C11 C12 28.54(15) . .
Ru1 N1 C11 C12 -116.63(10) . .
C10 N1 C11 C5 -149.31(10) . .
Ru1 N1 C11 C5 65.52(12) . .
C6 C5 C11 N1 -176.72(11) . .
C31 C5 C11 N1 7.08(15) . .
C6 C5 C11 C12 5.35(16) . .
C31 C5 C11 C12 -170.85(10) . .
C7 C8 C12 C11 0.03(18) . .
C7 C8 C12 C9 176.52(12) . .
N1 C11 C12 C8 178.16(11) . .
C5 C11 C12 C8 -4.00(16) . .
N1 C11 C12 C9 1.46(16) . .
C5 C11 C12 C9 179.30(10) . .
C13 C9 C12 C8 150.77(11) . .
C13 C9 C12 C11 -32.64(13) . .
C2 C1 C13 C10 2.17(18) . .
C2 C1 C13 C9 -174.03(11) . .
N1 C10 C13 C1 175.94(11) . .
C4 C10 C13 C1 -1.79(16) . .
N1 C10 C13 C9 -7.65(16) . .
C4 C10 C13 C9 174.62(10) . .
C12 C9 C13 C1 -147.96(11) . .
C12 C9 C13 C10 35.74(14) . .
C3 C4 C21 P2 -119.01(11) . .
C10 C4 C21 P2 63.83(13) . .
C23 P2 C21 C4 60.38(10) . .
C22 P2 C21 C4 173.27(8) . .
Ru1 P2 C21 C4 -54.48(9) . .
C6 C5 C31 P3 116.99(12) . .
C11 C5 C31 P3 -66.90(12) . .
C32 P3 C31 C5 -178.93(8) . .
C33 P3 C31 C5 -71.24(9) . .
Ru1 P3 C31 C5 46.66(9) . .
C21 P2 C22 C25 -29.24(13) . .
C23 P2 C22 C25 78.83(12) . .
Ru1 P2 C22 C25 -152.05(10) . .
C21 P2 C22 C24 -157.85(10) . .
C23 P2 C22 C24 -49.78(12) . .
Ru1 P2 C22 C24 79.34(11) . .
C21 P2 C23 C26 -170.23(12) . .
C22 P2 C23 C26 79.45(13) . .
Ru1 P2 C23 C26 -56.83(12) . .
C21 P2 C23 C27 60.29(12) . .
C22 P2 C23 C27 -50.03(12) . .
Ru1 P2 C23 C27 173.69(9) . .
C31 P3 C32 C35 179.92(9) . .
C33 P3 C32 C35 75.25(10) . .
Ru1 P3 C32 C35 -58.49(11) . .
C31 P3 C32 C34 -50.87(10) . .
C33 P3 C32 C34 -155.55(9) . .
Ru1 P3 C32 C34 70.72(10) . .
C31 P3 C33 C36 170.79(9) . .
C32 P3 C33 C36 -84.68(10) . .
Ru1 P3 C33 C36 56.61(9) . .
C31 P3 C33 C37 -62.16(10) . .
C32 P3 C33 C37 42.37(11) . .
Ru1 P3 C33 C37 -176.34(8) . .
C43 C41 C42 C43 0.0(4) 3_565 .
C41 C42 C43 C41 0.0(4) . 3_565
C56 C51 C52 C53 -0.5(3) . .
C51 C52 C53 C54 -0.1(3) . .
C52 C53 C54 C55 0.5(3) . .
C53 C54 C55 C56 -0.3(3) . .
C52 C51 C56 C55 0.7(3) . .
C54 C55 C56 C51 -0.3(3) . .
C66 C61 C62 C63 -0.9(3) . .
C61 C62 C63 C64 1.5(3) . .
C62 C63 C64 C65 -0.8(2) . .
C63 C64 C65 C66 -0.5(2) . .
C62 C61 C66 C65 -0.4(2) . .
C64 C65 C66 C61 1.1(2) . .
